data_2209758
loop_
_publ_author_name
'D\"opp, Dietrich'
'Kruse, Claudia'
'Fl\"orke, Ulrich'
'Henkel, Gerald'

_publ_section_title
;<i>rel</i>-(1<i>R</i>,4<i>R</i>,9<i>R</i>)-1-Acetyl-9-(1-pyrrolidinyl)-1,4-dihydro-1,4-ethanonaphthalene-9-carbonitrile:
 the major [4+2]-photocycloadduct of 1-acetonaphthone with
 2-(1-pyrrolidinyl)propenenitrile
;
_journal_coeditor_code BT2123
_journal_issue 8
_journal_name_full 'Acta Crystallographica Section E'
_journal_page_first o3245
_journal_page_last o3246
_journal_paper_doi 10.1107/S1600536806025876
_journal_volume 62
_journal_year 2006
_chemical_formula_iupac 'C19 H20 N2 O'
_chemical_formula_moiety 'C19 H20 N2 O'
_chemical_formula_sum 'C19 H20 N2 O'
_chemical_formula_weight 292.37
_chemical_name_systematic
;
rel-(1R,4R,9R)-1-Acetyl-9-(1-pyrrolidinyl)-1,4-dihydro-1,4-ethanonaphthalene-
9-carbonitrile
;
_space_group_IT_number 14
_symmetry_cell_setting monoclinic
_symmetry_space_group_name_Hall '-P 2ybc'
_symmetry_space_group_name_H-M 'P 1 21/c 1'
_atom_sites_solution_hydrogens difmap
_atom_sites_solution_primary direct
_atom_sites_solution_secondary difmap
_audit_creation_method SHELXL-97
_cell_angle_alpha 90.00
_cell_angle_beta 112.800(10)
_cell_angle_gamma 90.00
_cell_formula_units_Z 4
_cell_length_a 9.910(2)
_cell_length_b 19.443(3)
_cell_length_c 8.557(2)
_cell_measurement_reflns_used 25
_cell_measurement_temperature 150(2)
_cell_measurement_theta_max 20
_cell_measurement_theta_min 10
_cell_volume 1519.9(5)
_computing_cell_refinement XSCANS
_computing_data_collection 'XSCANS (Siemens, 1994)'
_computing_data_reduction XSCANS
_computing_molecular_graphics SHELXTL
_computing_publication_material SHELXTL
_computing_structure_refinement SHELXTL
_computing_structure_solution 'SHELXTL (Bruker, 2002)'
_diffrn_ambient_temperature 150(2)
_diffrn_measured_fraction_theta_full 1.000
_diffrn_measured_fraction_theta_max 1.000
_diffrn_measurement_device_type 'Siemens P4'
_diffrn_measurement_method \w
_diffrn_radiation_monochromator graphite
_diffrn_radiation_source 'fine-focus sealed tube'
_diffrn_radiation_type 'MoK\a, rotating anode'
_diffrn_radiation_wavelength 0.71073
_diffrn_reflns_av_R_equivalents 0.0172
_diffrn_reflns_av_sigmaI/netI 0.0206
_diffrn_reflns_limit_h_max 7
_diffrn_reflns_limit_h_min -12
_diffrn_reflns_limit_k_max 0
_diffrn_reflns_limit_k_min -24
_diffrn_reflns_limit_l_max 10
_diffrn_reflns_limit_l_min -10
_diffrn_reflns_number 5650
_diffrn_reflns_theta_full 27.00
_diffrn_reflns_theta_max 27.00
_diffrn_reflns_theta_min 2.09
_diffrn_standards_decay_% 0
_diffrn_standards_interval_count 100
_diffrn_standards_number 3
_exptl_absorpt_coefficient_mu 0.080
_exptl_absorpt_correction_T_max 0.9807
_exptl_absorpt_correction_T_min 0.9613
_exptl_absorpt_correction_type psi-scan
_exptl_absorpt_process_details '(North <i>et al.</i>,  1968)'
_exptl_crystal_colour colourless
_exptl_crystal_density_diffrn 1.278
_exptl_crystal_density_method 'not measured'
_exptl_crystal_description prism
_exptl_crystal_F_000 624
_exptl_crystal_size_max 0.50
_exptl_crystal_size_mid 0.25
_exptl_crystal_size_min 0.22
_refine_diff_density_max 0.336
_refine_diff_density_min -0.175
_refine_ls_extinction_coef 0.0073(14)
_refine_ls_extinction_expression Fc^*^=kFc[1+0.001xFc^2^\l^3^/sin(2\q)]^-1/4^
_refine_ls_extinction_method SHELXL97
_refine_ls_goodness_of_fit_ref 1.061
_refine_ls_hydrogen_treatment constr
_refine_ls_matrix_type full
_refine_ls_number_parameters 202
_refine_ls_number_reflns 3319
_refine_ls_number_restraints 0
_refine_ls_restrained_S_all 1.061
_refine_ls_R_factor_all 0.0415
_refine_ls_R_factor_gt 0.0365
_refine_ls_shift/su_max 0.000
_refine_ls_shift/su_mean 0.000
_refine_ls_structure_factor_coef Fsqd
_refine_ls_weighting_details 'calc w=1/[\s^2^(Fo^2^)+(0.0398P)^2^+0.57P] where P=(Fo^2^+2Fc^2^)/3'
_refine_ls_weighting_scheme calc
_refine_ls_wR_factor_gt 0.0917
_refine_ls_wR_factor_ref 0.0952
_reflns_number_gt 2964
_reflns_number_total 3319
_reflns_threshold_expression I>2\s(I)
_cod_data_source_file bt2123.cif
_cod_data_source_block IV
_cod_original_sg_symbol_H-M 'P 21/c'
_cod_database_code 2209758

loop_
_symmetry_equiv_pos_as_xyz
'x, y, z'
'-x, y+1/2, -z+1/2'
'-x, -y, -z'
'x, -y-1/2, z-1/2'

loop_
_atom_site_type_symbol
_atom_site_label
_atom_site_fract_x
_atom_site_fract_y
_atom_site_fract_z
_atom_site_U_iso_or_equiv
_atom_site_adp_type
_atom_site_calc_flag
_atom_site_refinement_flags
_atom_site_occupancy
C C1 0.37848(11) 0.87523(6) 0.08623(14) 0.0183(2) Uani d . 1
H H1A 0.3763 0.8243 0.0869 0.022 Uiso calc R 1
H H1B 0.4048 0.8902 -0.0089 0.022 Uiso calc R 1
C C2 0.22443(11) 0.90404(5) 0.06129(13) 0.0172(2) Uani d . 1
C C3 0.24236(12) 0.95262(6) 0.21613(14) 0.0193(2) Uani d . 1
H H3A 0.1475 0.9742 0.2053 0.023 Uiso calc R 1
C C4 0.35627(13) 1.00587(6) 0.22251(14) 0.0221(2) Uani d . 1
H H4A 0.3358 1.0538 0.2104 0.027 Uiso calc R 1
C C5 0.48672(12) 0.98018(6) 0.24638(14) 0.0208(2) Uani d . 1
H H5A 0.5683 1.0082 0.2564 0.025 Uiso calc R 1
C C6 0.49469(11) 0.90182(5) 0.25645(13) 0.0173(2) Uani d . 1
C C7 0.44129(11) 0.87914(6) 0.39386(13) 0.0176(2) Uani d . 1
C C8 0.30529(12) 0.90757(6) 0.37153(14) 0.0186(2) Uani d . 1
C C9 0.23973(12) 0.89271(6) 0.48415(14) 0.0231(2) Uani d . 1
H H9A 0.1475 0.9121 0.4689 0.028 Uiso calc R 1
C C10 0.31086(14) 0.84895(7) 0.61997(15) 0.0262(3) Uani d . 1
H H10A 0.2679 0.8394 0.6994 0.031 Uiso calc R 1
C C11 0.44409(14) 0.81914(6) 0.64051(15) 0.0254(3) Uani d . 1
H H11A 0.4911 0.7890 0.7330 0.031 Uiso calc R 1
C C12 0.50907(12) 0.83341(6) 0.52567(14) 0.0215(2) Uani d . 1
H H12A 0.5987 0.8120 0.5376 0.026 Uiso calc R 1
C C13 0.64719(12) 0.87440(6) 0.28841(15) 0.0215(2) Uani d . 1
C C14 0.77286(12) 0.90462(7) 0.43597(16) 0.0270(3) Uani d . 1
H H14A 0.8396 0.8678 0.4979 0.040 Uiso calc R 1
H H14B 0.7351 0.9281 0.5119 0.040 Uiso calc R 1
H H14C 0.8256 0.9376 0.3940 0.040 Uiso calc R 1
C C15 -0.02374(12) 0.86979(6) 0.03972(15) 0.0233(3) Uani d . 1
H H15A -0.0542 0.9134 -0.0240 0.028 Uiso calc R 1
H H15B -0.0229 0.8763 0.1549 0.028 Uiso calc R 1
C C16 -0.12746(13) 0.81083(7) -0.05296(16) 0.0287(3) Uani d . 1
H H16A -0.1761 0.7913 0.0187 0.034 Uiso calc R 1
H H16B -0.2034 0.8273 -0.1606 0.034 Uiso calc R 1
C C17 -0.02942(13) 0.75724(7) -0.08678(16) 0.0274(3) Uani d . 1
H H17A 0.0064 0.7231 0.0061 0.033 Uiso calc R 1
H H17B -0.0817 0.7330 -0.1953 0.033 Uiso calc R 1
C C18 0.09520(12) 0.80055(6) -0.09435(14) 0.0211(2) Uani d . 1
H H18A 0.1824 0.7721 -0.0782 0.025 Uiso calc R 1
H H18B 0.0657 0.8256 -0.2033 0.025 Uiso calc R 1
C C19 0.16519(12) 0.94733(6) -0.09624(15) 0.0218(4) Uani d . 1
N N1 0.12268(10) 0.84811(5) 0.04858(11) 0.0175(2) Uani d . 1
N N2 0.10925(12) 0.97718(6) -0.22025(14) 0.0303(4) Uani d . 1
O O1 0.66525(10) 0.83048(5) 0.19816(12) 0.0358(2) Uani d . 1

loop_
_atom_site_aniso_label
_atom_site_aniso_U_11
_atom_site_aniso_U_22
_atom_site_aniso_U_33
_atom_site_aniso_U_12
_atom_site_aniso_U_13
_atom_site_aniso_U_23
C1 0.0145(5) 0.0205(5) 0.0193(5) 0.0012(4) 0.0060(4) -0.0024(4)
C2 0.0147(5) 0.0177(5) 0.0181(5) 0.0009(4) 0.0051(4) -0.0002(4)
C3 0.0159(5) 0.0196(5) 0.0218(5) 0.0023(4) 0.0066(4) -0.0032(4)
C4 0.0238(6) 0.0165(5) 0.0236(5) -0.0001(4) 0.0066(4) -0.0022(4)
C5 0.0210(5) 0.0184(5) 0.0219(5) -0.0040(4) 0.0072(4) -0.0015(4)
C6 0.0140(5) 0.0180(5) 0.0189(5) -0.0010(4) 0.0054(4) -0.0011(4)
C7 0.0154(5) 0.0182(5) 0.0184(5) -0.0035(4) 0.0058(4) -0.0038(4)
C8 0.0166(5) 0.0191(5) 0.0190(5) -0.0021(4) 0.0057(4) -0.0053(4)
C9 0.0186(5) 0.0285(6) 0.0234(6) -0.0059(4) 0.0095(4) -0.0094(5)
C10 0.0275(6) 0.0317(6) 0.0221(6) -0.0120(5) 0.0126(5) -0.0060(5)
C11 0.0277(6) 0.0250(6) 0.0199(5) -0.0071(5) 0.0052(5) 0.0006(4)
C12 0.0187(5) 0.0206(5) 0.0225(5) -0.0019(4) 0.0050(4) -0.0011(4)
C13 0.0157(5) 0.0250(6) 0.0241(6) 0.0005(4) 0.0081(4) 0.0016(4)
C14 0.0144(5) 0.0328(6) 0.0311(6) -0.0015(5) 0.0057(5) -0.0012(5)
C15 0.0151(5) 0.0283(6) 0.0266(6) 0.0007(4) 0.0081(4) -0.0010(5)
C16 0.0171(6) 0.0404(7) 0.0276(6) -0.0059(5) 0.0077(5) -0.0063(5)
C17 0.0228(6) 0.0283(6) 0.0286(6) -0.0073(5) 0.0072(5) -0.0041(5)
C18 0.0185(5) 0.0227(5) 0.0212(5) -0.0020(4) 0.0066(4) -0.0040(4)
C19 0.0193(6) 0.0215(6) 0.0252(7) 0.0008(4) 0.0092(5) -0.0007(4)
N1 0.0136(4) 0.0195(4) 0.0190(4) -0.0004(3) 0.0059(3) -0.0019(3)
N2 0.0324(7) 0.0306(6) 0.0274(6) 0.0057(5) 0.0109(5) 0.0073(5)
O1 0.0211(4) 0.0446(6) 0.0394(5) 0.0069(4) 0.0093(4) -0.0133(4)

loop_
_atom_type_symbol
_atom_type_description
_atom_type_scat_dispersion_real
_atom_type_scat_dispersion_imag
_atom_type_scat_source
C C 0.0033 0.0016 'International Tables Vol C Tables 4.2.6.8 and 6.1.1.4'
H H 0.0000 0.0000 'International Tables Vol C Tables 4.2.6.8 and 6.1.1.4'
N N 0.0061 0.0033 'International Tables Vol C Tables 4.2.6.8 and 6.1.1.4'
O O 0.0106 0.0060 'International Tables Vol C Tables 4.2.6.8 and 6.1.1.4'

loop_
_geom_angle_atom_site_label_1
_geom_angle_atom_site_label_2
_geom_angle_atom_site_label_3
_geom_angle
C6 C1 C2 109.81(8)
C6 C1 H1A 109.7
C2 C1 H1A 109.7
C6 C1 H1B 109.7
C2 C1 H1B 109.7
H1A C1 H1B 108.2
N1 C2 C19 109.42(9)
N1 C2 C1 110.73(9)
C19 C2 C1 110.19(9)
N1 C2 C3 110.98(8)
C19 C2 C3 107.18(9)
C1 C2 C3 108.28(8)
C8 C3 C4 108.45(9)
C8 C3 C2 105.40(9)
C4 C3 C2 106.17(9)
C8 C3 H3A 112.1
C4 C3 H3A 112.1
C2 C3 H3A 112.1
C5 C4 C3 114.58(10)
C5 C4 H4A 122.7
C3 C4 H4A 122.7
C4 C5 C6 114.26(10)
C4 C5 H5A 122.9
C6 C5 H5A 122.9
C13 C6 C5 112.66(9)
C13 C6 C7 112.07(9)
C5 C6 C7 107.78(9)
C13 C6 C1 112.02(9)
C5 C6 C1 106.01(9)
C7 C6 C1 105.85(8)
C12 C7 C8 120.07(10)
C12 C7 C6 127.35(10)
C8 C7 C6 112.52(9)
C9 C8 C7 120.60(11)
C9 C8 C3 126.04(10)
C7 C8 C3 113.35(9)
C8 C9 C10 119.09(11)
C8 C9 H9A 120.5
C10 C9 H9A 120.5
C11 C10 C9 120.64(11)
C11 C10 H10A 119.7
C9 C10 H10A 119.7
C10 C11 C12 120.21(11)
C10 C11 H11A 119.9
C12 C11 H11A 119.9
C7 C12 C11 119.31(11)
C7 C12 H12A 120.3
C11 C12 H12A 120.3
O1 C13 C14 122.08(11)
O1 C13 C6 120.92(10)
C14 C13 C6 117.00(10)
C13 C14 H14A 109.5
C13 C14 H14B 109.5
H14A C14 H14B 109.5
C13 C14 H14C 109.5
H14A C14 H14C 109.5
H14B C14 H14C 109.5
N1 C15 C16 105.03(9)
N1 C15 H15A 110.7
C16 C15 H15A 110.7
N1 C15 H15B 110.7
C16 C15 H15B 110.7
H15A C15 H15B 108.8
C17 C16 C15 105.01(9)
C17 C16 H16A 110.7
C15 C16 H16A 110.7
C17 C16 H16B 110.7
C15 C16 H16B 110.7
H16A C16 H16B 108.8
C18 C17 C16 102.57(10)
C18 C17 H17A 111.3
C16 C17 H17A 111.3
C18 C17 H17B 111.3
C16 C17 H17B 111.3
H17A C17 H17B 109.2
N1 C18 C17 101.82(9)
N1 C18 H18A 111.4
C17 C18 H18A 111.4
N1 C18 H18B 111.4
C17 C18 H18B 111.4
H18A C18 H18B 109.3
N2 C19 C2 174.18(12)
C2 N1 C18 115.49(8)
C2 N1 C15 115.22(9)
C18 N1 C15 105.87(8)

loop_
_geom_bond_atom_site_label_1
_geom_bond_atom_site_label_2
_geom_bond_distance
C1 C6 1.5541(15)
C1 C2 1.5612(14)
C1 H1A 0.9900
C1 H1B 0.9900
C2 N1 1.4582(14)
C2 C19 1.5023(15)
C2 C3 1.5801(15)
C3 C8 1.5105(16)
C3 C4 1.5171(16)
C3 H3A 1.0000
C4 C5 1.3258(17)
C4 H4A 0.9500
C5 C6 1.5263(15)
C5 H5A 0.9500
C6 C13 1.5240(15)
C6 C7 1.5294(15)
C7 C12 1.3881(16)
C7 C8 1.3997(15)
C8 C9 1.3854(16)
C9 C10 1.3917(18)
C9 H9A 0.9500
C10 C11 1.3894(18)
C10 H10A 0.9500
C11 C12 1.3956(17)
C11 H11A 0.9500
C12 H12A 0.9500
C13 O1 1.2102(15)
C13 C14 1.5072(16)
C14 H14A 0.9800
C14 H14B 0.9800
C14 H14C 0.9800
C15 N1 1.4844(14)
C15 C16 1.5388(17)
C15 H15A 0.9900
C15 H15B 0.9900
C16 C17 1.5268(18)
C16 H16A 0.9900
C16 H16B 0.9900
C17 C18 1.5167(16)
C17 H17A 0.9900
C17 H17B 0.9900
C18 N1 1.4721(14)
C18 H18A 0.9900
C18 H18B 0.9900
C19 N2 1.1464(16)

loop_
_geom_torsion_atom_site_label_1
_geom_torsion_atom_site_label_2
_geom_torsion_atom_site_label_3
_geom_torsion_atom_site_label_4
_geom_torsion
C6 C1 C2 N1 -119.85(9)
C6 C1 C2 C19 118.96(10)
C6 C1 C2 C3 2.04(11)
N1 C2 C3 C8 61.88(11)
C19 C2 C3 C8 -178.70(8)
C1 C2 C3 C8 -59.84(10)
N1 C2 C3 C4 176.82(9)
C19 C2 C3 C4 -63.76(11)
C1 C2 C3 C4 55.10(11)
C8 C3 C4 C5 52.01(13)
C2 C3 C4 C5 -60.83(12)
C3 C4 C5 C6 2.05(14)
C4 C5 C6 C13 -178.54(10)
C4 C5 C6 C7 -54.38(12)
C4 C5 C6 C1 58.60(12)
C2 C1 C6 C13 179.24(9)
C2 C1 C6 C5 -57.50(11)
C2 C1 C6 C7 56.82(11)
C13 C6 C7 C12 -6.64(15)
C5 C6 C7 C12 -131.16(11)
C1 C6 C7 C12 115.75(12)
C13 C6 C7 C8 176.24(9)
C5 C6 C7 C8 51.72(12)
C1 C6 C7 C8 -61.37(11)
C12 C7 C8 C9 2.64(16)
C6 C7 C8 C9 180.00(10)
C12 C7 C8 C3 -176.29(10)
C6 C7 C8 C3 1.07(13)
C4 C3 C8 C9 128.17(11)
C2 C3 C8 C9 -118.48(11)
C4 C3 C8 C7 -52.96(12)
C2 C3 C8 C7 60.39(11)
C7 C8 C9 C10 -0.11(16)
C3 C8 C9 C10 178.68(10)
C8 C9 C10 C11 -1.55(17)
C9 C10 C11 C12 0.69(18)
C8 C7 C12 C11 -3.48(16)
C6 C7 C12 C11 179.59(10)
C10 C11 C12 C7 1.84(17)
C5 C6 C13 O1 -128.01(12)
C7 C6 C13 O1 110.23(12)
C1 C6 C13 O1 -8.58(15)
C5 C6 C13 C14 51.77(13)
C7 C6 C13 C14 -69.99(12)
C1 C6 C13 C14 171.20(10)
N1 C15 C16 C17 1.66(12)
C15 C16 C17 C18 -26.95(12)
C16 C17 C18 N1 42.50(11)
C19 C2 N1 C18 60.54(12)
C1 C2 N1 C18 -61.11(11)
C3 C2 N1 C18 178.61(9)
C19 C2 N1 C15 -63.48(11)
C1 C2 N1 C15 174.87(9)
C3 C2 N1 C15 54.59(11)
C17 C18 N1 C2 -171.46(9)
C17 C18 N1 C15 -42.68(11)
C16 C15 N1 C2 154.41(9)
C16 C15 N1 C18 25.47(12)
